data_7150362
loop_
_publ_author_name
'Buffet, Marianne F.'
'Dixon, Darren J.'
'Ley, Steven V.'
'Reynolds, Dominic J.'
'Storer, R. Ian'

_publ_section_title
;
 Anomeric oxygen to carbon rearrangements of alkynyl tributylstannane
 derivatives of furanyl (gamma)- and pyranyl (delta)-lactols.
;
_journal_issue 8
_journal_name_full 'Organic &amp; biomolecular chemistry'
_journal_page_first 1145
_journal_page_last 1154
_journal_paper_doi 10.1039/b316858a
_journal_volume 2
_journal_year 2004
_chemical_formula_moiety 'C15 H17 F O3'
_chemical_formula_sum 'C15 H17 F O3'
_chemical_formula_weight 264.29
_chemical_name_systematic
;
?
;
_space_group_IT_number 19
_symmetry_cell_setting orthorhombic
_symmetry_space_group_name_Hall 'P 2ac 2ab'
_symmetry_space_group_name_H-M 'P 21 21 21'
_atom_sites_solution_hydrogens geom
_atom_sites_solution_primary direct
_atom_sites_solution_secondary difmap
_audit_creation_method SHELXL-97
_cell_angle_alpha 90.00
_cell_angle_beta 90.00
_cell_angle_gamma 90.00
_cell_formula_units_Z 4
_cell_length_a 6.8956(2)
_cell_length_b 8.0263(2)
_cell_length_c 25.0635(7)
_cell_measurement_reflns_used 7782
_cell_measurement_temperature 250(2)
_cell_measurement_theta_max 27.48
_cell_measurement_theta_min 1.00
_cell_volume 1387.17(7)
_computing_cell_refinement 'HKL Scalepack (Otwinowski & Minor 1997)'
_computing_data_collection 'Collect (Nonius B.V. 1998)'
_computing_data_reduction
;
HKL Denzo and Scalepack (Otwinowski & Minor 1997)
;
_computing_publication_material 'SHELXL-97 (Sheldrick 1997)'
_computing_structure_refinement 'SHELXL-97 (Sheldrick 1997)'
_computing_structure_solution 'SIR-92 (Altomare et al. 1994)'
_diffrn_ambient_temperature 250(2)
_diffrn_measured_fraction_theta_full 0.992
_diffrn_measured_fraction_theta_max 0.992
_diffrn_measurement_device_type 'Nonius Kappa CCD'
_diffrn_measurement_method 'Thin slice \w and \f scans'
_diffrn_radiation_source 'fine-focus sealed tube'
_diffrn_radiation_type MoK\a
_diffrn_radiation_wavelength 0.71073
_diffrn_reflns_av_R_equivalents 0.0305
_diffrn_reflns_av_sigmaI/netI 0.0353
_diffrn_reflns_limit_h_max 8
_diffrn_reflns_limit_h_min -6
_diffrn_reflns_limit_k_max 10
_diffrn_reflns_limit_k_min -10
_diffrn_reflns_limit_l_max 32
_diffrn_reflns_limit_l_min -30
_diffrn_reflns_number 8408
_diffrn_reflns_theta_full 27.46
_diffrn_reflns_theta_max 27.46
_diffrn_reflns_theta_min 3.52
_exptl_absorpt_coefficient_mu 0.096
_exptl_absorpt_correction_T_max 0.995
_exptl_absorpt_correction_T_min 0.895
_exptl_absorpt_correction_type multi-scan
_exptl_absorpt_process_details
;
multi-scan from symmetry-related measurements
Sortav (Blessing 1995)
;
_exptl_crystal_density_diffrn 1.265
_exptl_crystal_density_method 'not measured'
_exptl_crystal_F_000 560
_exptl_crystal_size_max 0.32
_exptl_crystal_size_mid 0.25
_exptl_crystal_size_min 0.23
_refine_diff_density_max 0.309
_refine_diff_density_min -0.278
_refine_diff_density_rms 0.036
_refine_ls_abs_structure_details 'Flack H D (1983), Acta Cryst. A39, 876-881'
_refine_ls_abs_structure_Flack -0.7(17)
_refine_ls_extinction_method none
_refine_ls_goodness_of_fit_ref 1.022
_refine_ls_hydrogen_treatment mixed
_refine_ls_matrix_type full
_refine_ls_number_parameters 175
_refine_ls_number_reflns 3124
_refine_ls_number_restraints 1
_refine_ls_restrained_S_all 1.022
_refine_ls_R_factor_all 0.0892
_refine_ls_R_factor_gt 0.0625
_refine_ls_shift/su_max 0.003
_refine_ls_shift/su_mean 0.001
_refine_ls_structure_factor_coef Fsqd
_refine_ls_weighting_details 'calc w=1/[\s^2^(Fo^2^)+(0.0878P)^2^+0.3660P] where P=(Fo^2^+2Fc^2^)/3'
_refine_ls_weighting_scheme calc
_refine_ls_wR_factor_gt 0.1631
_refine_ls_wR_factor_ref 0.1868
_reflns_number_gt 2234
_reflns_number_total 3124
_reflns_threshold_expression >2sigma(I)
_cod_data_source_file b316858a.txt
_cod_data_source_block dd0401
_cod_depositor_comments
;
The following automatic conversions were performed:
'_symmetry_cell_setting' value 'Orthorhombic' changed to 'orthorhombic'
according to '/home/saulius/struct/CIF-dictionaries/cif_core.dic'
dictionary named 'cif_core.dic' version 2.4.1 from 2010-06-29.

Automatic conversion script
Id: cif_fix_enum 1527 2010-12-29 10:47:43Z saulius 
;
_cod_original_sg_symbol_H-M P2(1)2(1)2(1)
_cod_database_code 7150362

loop_
_symmetry_equiv_pos_as_xyz
'x, y, z'
'-x+1/2, -y, z+1/2'
'x+1/2, -y+1/2, -z'
'-x, y+1/2, -z+1/2'

loop_
_atom_site_label
_atom_site_type_symbol
_atom_site_fract_x
_atom_site_fract_y
_atom_site_fract_z
_atom_site_U_iso_or_equiv
_atom_site_adp_type
_atom_site_occupancy
_atom_site_symmetry_multiplicity
_atom_site_calc_flag
_atom_site_refinement_flags
_atom_site_disorder_assembly
_atom_site_disorder_group
F1 F 1.4682(5) 0.7634(3) 0.84564(8) 0.1226(9) Uani 1 1 d . . .
O1 O 0.6449(4) 0.0344(4) 0.40120(14) 0.1180(10) Uani 1 1 d D . .
H1 H 0.520(4) -0.030(5) 0.4042(19) 0.142 Uiso 1 1 d D . .
O2 O 0.7796(3) 0.6482(2) 0.59100(9) 0.0790(6) Uani 1 1 d . . .
O3 O 1.0586(3) 0.7768(3) 0.65880(8) 0.0804(6) Uani 1 1 d . . .
C1 C 0.6096(9) 0.1433(6) 0.4453(2) 0.145(2) Uani 1 1 d . . .
H1A H 0.4701 0.1457 0.4526 0.173 Uiso 1 1 calc R . .
H1B H 0.6745 0.0984 0.4770 0.173 Uiso 1 1 calc R . .
C2 C 0.6716(11) 0.2998(5) 0.43707(16) 0.139(2) Uani 1 1 d . . .
H2A H 0.6021 0.3461 0.4064 0.166 Uiso 1 1 calc R . .
H2B H 0.8097 0.2965 0.4279 0.166 Uiso 1 1 calc R . .
C3 C 0.6447(6) 0.4129(4) 0.48339(13) 0.0909(10) Uani 1 1 d . . .
C4 C 0.6246(5) 0.4988(4) 0.52111(11) 0.0704(7) Uani 1 1 d . . .
C5 C 0.5960(5) 0.6111(4) 0.56612(11) 0.0683(7) Uani 1 1 d . . .
H5 H 0.5108 0.5561 0.5926 0.082 Uiso 1 1 calc R . .
C6 C 0.5082(6) 0.7773(4) 0.55109(13) 0.0825(9) Uani 1 1 d . . .
H6A H 0.3665 0.7744 0.5538 0.099 Uiso 1 1 calc R . .
H6B H 0.5449 0.8095 0.5148 0.099 Uiso 1 1 calc R . .
C7 C 0.5947(5) 0.8949(4) 0.59186(13) 0.0796(8) Uani 1 1 d . . .
H7A H 0.5199 0.8938 0.6251 0.095 Uiso 1 1 calc R . .
H7B H 0.6001 1.0091 0.5781 0.095 Uiso 1 1 calc R . .
C8 C 0.7965(5) 0.8247(3) 0.60026(12) 0.0703(7) Uani 1 1 d . . .
H8 H 0.8871 0.8742 0.5740 0.084 Uiso 1 1 calc R . .
C9 C 0.8727(5) 0.8509(4) 0.65573(11) 0.0709(7) Uani 1 1 d . . .
H9A H 0.8815 0.9703 0.6636 0.085 Uiso 1 1 calc R . .
H9B H 0.7853 0.7995 0.6818 0.085 Uiso 1 1 calc R . .
C10 C 1.1521(4) 0.7759(4) 0.70739(10) 0.0663(7) Uani 1 1 d . . .
C11 C 1.0938(5) 0.8708(4) 0.75073(11) 0.0769(9) Uani 1 1 d . . .
H11 H 0.9830 0.9386 0.7485 0.092 Uiso 1 1 calc R . .
C12 C 1.2017(6) 0.8641(4) 0.79753(12) 0.0872(10) Uani 1 1 d . . .
H12 H 1.1638 0.9261 0.8276 0.105 Uiso 1 1 calc R . .
C13 C 1.3618(6) 0.7672(4) 0.79921(12) 0.0813(9) Uani 1 1 d . . .
C14 C 1.4209(5) 0.6722(4) 0.75728(13) 0.0799(9) Uani 1 1 d . . .
H14 H 1.5320 0.6048 0.7600 0.096 Uiso 1 1 calc R . .
C15 C 1.3148(5) 0.6768(4) 0.71099(12) 0.0753(8) Uani 1 1 d . . .
H15 H 1.3533 0.6120 0.6816 0.090 Uiso 1 1 calc R . .

loop_
_atom_site_aniso_label
_atom_site_aniso_U_11
_atom_site_aniso_U_22
_atom_site_aniso_U_33
_atom_site_aniso_U_23
_atom_site_aniso_U_13
_atom_site_aniso_U_12
F1 0.184(2) 0.1037(16) 0.0801(13) 0.0039(12) -0.0422(14) -0.0035(16)
O1 0.0965(18) 0.1038(19) 0.154(2) -0.0667(18) 0.0015(18) -0.0138(15)
O2 0.0912(15) 0.0639(11) 0.0820(13) -0.0203(10) -0.0210(11) 0.0136(10)
O3 0.0802(13) 0.0998(16) 0.0613(11) -0.0308(11) 0.0026(9) 0.0112(12)
C1 0.168(5) 0.106(3) 0.159(4) -0.059(3) 0.050(4) -0.035(3)
C2 0.264(7) 0.075(2) 0.077(2) -0.0142(19) 0.018(3) -0.014(4)
C3 0.132(3) 0.0694(18) 0.0709(19) -0.0088(16) 0.002(2) -0.005(2)
C4 0.088(2) 0.0620(15) 0.0612(15) -0.0035(13) 0.0003(14) -0.0064(15)
C5 0.0843(19) 0.0643(16) 0.0565(14) -0.0044(12) 0.0002(13) -0.0037(14)
C6 0.100(2) 0.075(2) 0.0728(18) -0.0042(15) -0.0127(16) 0.0119(17)
C7 0.109(2) 0.0609(15) 0.0687(16) -0.0043(13) -0.0018(17) 0.0149(16)
C8 0.089(2) 0.0613(15) 0.0606(15) -0.0098(13) 0.0050(14) -0.0010(14)
C9 0.0851(19) 0.0629(16) 0.0646(15) -0.0169(13) 0.0040(14) 0.0035(15)
C10 0.0771(18) 0.0653(15) 0.0564(14) -0.0131(12) 0.0064(12) -0.0059(14)
C11 0.096(2) 0.0713(17) 0.0629(16) -0.0199(14) 0.0045(15) 0.0043(16)
C12 0.128(3) 0.0743(19) 0.0599(16) -0.0168(15) 0.0040(17) -0.008(2)
C13 0.116(3) 0.0642(17) 0.0639(17) 0.0034(14) -0.0117(17) -0.0153(19)
C14 0.090(2) 0.0729(19) 0.0767(19) 0.0050(16) -0.0042(16) -0.0057(17)
C15 0.083(2) 0.0740(18) 0.0690(17) -0.0127(15) 0.0107(14) 0.0001(16)

loop_
_atom_type_symbol
_atom_type_description
_atom_type_scat_dispersion_real
_atom_type_scat_dispersion_imag
_atom_type_scat_source
C C 0.0033 0.0016 'International Tables Vol C Tables 4.2.6.8 and 6.1.1.4'
H H 0.0000 0.0000 'International Tables Vol C Tables 4.2.6.8 and 6.1.1.4'
F F 0.0171 0.0103 'International Tables Vol C Tables 4.2.6.8 and 6.1.1.4'
O O 0.0106 0.0060 'International Tables Vol C Tables 4.2.6.8 and 6.1.1.4'

loop_
_geom_angle_atom_site_label_1
_geom_angle_atom_site_label_2
_geom_angle_atom_site_label_3
_geom_angle
_geom_angle_site_symmetry_1
_geom_angle_site_symmetry_3
_geom_angle_publ_flag
C1 O1 H1 96(3) . . ?
C8 O2 C5 110.1(2) . . ?
C10 O3 C9 118.3(2) . . ?
C2 C1 O1 113.5(4) . . ?
C2 C1 H1A 108.9 . . ?
O1 C1 H1A 108.9 . . ?
C2 C1 H1B 108.9 . . ?
O1 C1 H1B 108.9 . . ?
H1A C1 H1B 107.7 . . ?
C1 C2 C3 114.3(4) . . ?
C1 C2 H2A 108.7 . . ?
C3 C2 H2A 108.7 . . ?
C1 C2 H2B 108.7 . . ?
C3 C2 H2B 108.7 . . ?
H2A C2 H2B 107.6 . . ?
C4 C3 C2 178.0(4) . . ?
C3 C4 C5 177.3(3) . . ?
O2 C5 C4 110.1(2) . . ?
O2 C5 C6 106.1(2) . . ?
C4 C5 C6 114.0(2) . . ?
O2 C5 H5 108.8 . . ?
C4 C5 H5 108.8 . . ?
C6 C5 H5 108.8 . . ?
C5 C6 C7 103.0(2) . . ?
C5 C6 H6A 111.2 . . ?
C7 C6 H6A 111.2 . . ?
C5 C6 H6B 111.2 . . ?
C7 C6 H6B 111.2 . . ?
H6A C6 H6B 109.1 . . ?
C6 C7 C8 102.9(2) . . ?
C6 C7 H7A 111.2 . . ?
C8 C7 H7A 111.2 . . ?
C6 C7 H7B 111.2 . . ?
C8 C7 H7B 111.2 . . ?
H7A C7 H7B 109.1 . . ?
O2 C8 C9 108.4(2) . . ?
O2 C8 C7 105.6(3) . . ?
C9 C8 C7 113.4(3) . . ?
O2 C8 H8 109.8 . . ?
C9 C8 H8 109.8 . . ?
C7 C8 H8 109.8 . . ?
O3 C9 C8 108.0(2) . . ?
O3 C9 H9A 110.1 . . ?
C8 C9 H9A 110.1 . . ?
O3 C9 H9B 110.1 . . ?
C8 C9 H9B 110.1 . . ?
H9A C9 H9B 108.4 . . ?
O3 C10 C15 116.2(2) . . ?
O3 C10 C11 123.6(3) . . ?
C15 C10 C11 120.1(3) . . ?
C10 C11 C12 119.0(3) . . ?
C10 C11 H11 120.5 . . ?
C12 C11 H11 120.5 . . ?
C13 C12 C11 119.1(3) . . ?
C13 C12 H12 120.5 . . ?
C11 C12 H12 120.5 . . ?
C12 C13 C14 122.9(3) . . ?
C12 C13 F1 118.3(3) . . ?
C14 C13 F1 118.7(4) . . ?
C13 C14 C15 118.6(3) . . ?
C13 C14 H14 120.7 . . ?
C15 C14 H14 120.7 . . ?
C14 C15 C10 120.3(3) . . ?
C14 C15 H15 119.8 . . ?
C10 C15 H15 119.8 . . ?

loop_
_geom_bond_atom_site_label_1
_geom_bond_atom_site_label_2
_geom_bond_distance
_geom_bond_site_symmetry_2
_geom_bond_publ_flag
F1 C13 1.376(4) . ?
O1 C1 1.430(5) . ?
O1 H1 1.008(19) . ?
O2 C8 1.441(3) . ?
O2 C5 1.443(4) . ?
O3 C10 1.378(3) . ?
O3 C9 1.415(4) . ?
C1 C2 1.342(6) . ?
C1 H1A 0.9800 . ?
C1 H1B 0.9800 . ?
C2 C3 1.486(5) . ?
C2 H2A 0.9800 . ?
C2 H2B 0.9800 . ?
C3 C4 1.178(4) . ?
C4 C5 1.457(4) . ?
C5 C6 1.512(4) . ?
C5 H5 0.9900 . ?
C6 C7 1.514(4) . ?
C6 H6A 0.9800 . ?
C6 H6B 0.9800 . ?
C7 C8 1.516(5) . ?
C7 H7A 0.9800 . ?
C7 H7B 0.9800 . ?
C8 C9 1.501(4) . ?
C8 H8 0.9900 . ?
C9 H9A 0.9800 . ?
C9 H9B 0.9800 . ?
C10 C15 1.378(4) . ?
C10 C11 1.386(4) . ?
C11 C12 1.390(5) . ?
C11 H11 0.9400 . ?
C12 C13 1.351(5) . ?
C12 H12 0.9400 . ?
C13 C14 1.361(5) . ?
C14 C15 1.372(4) . ?
C14 H14 0.9400 . ?
C15 H15 0.9400 . ?

loop_
_geom_torsion_atom_site_label_1
_geom_torsion_atom_site_label_2
_geom_torsion_atom_site_label_3
_geom_torsion_atom_site_label_4
_geom_torsion
_geom_torsion_site_symmetry_1
_geom_torsion_site_symmetry_2
_geom_torsion_site_symmetry_3
_geom_torsion_site_symmetry_4
_geom_torsion_publ_flag
O1 C1 C2 C3 -177.3(5) . . . . ?
C1 C2 C3 C4 36(15) . . . . ?
C2 C3 C4 C5 -170(12) . . . . ?
C8 O2 C5 C4 133.2(3) . . . . ?
C8 O2 C5 C6 9.4(3) . . . . ?
C3 C4 C5 O2 -119(7) . . . . ?
C3 C4 C5 C6 0(8) . . . . ?
O2 C5 C6 C7 -27.8(3) . . . . ?
C4 C5 C6 C7 -149.1(3) . . . . ?
C5 C6 C7 C8 34.8(3) . . . . ?
C5 O2 C8 C9 134.8(3) . . . . ?
C5 O2 C8 C7 12.9(3) . . . . ?
C6 C7 C8 O2 -29.9(3) . . . . ?
C6 C7 C8 C9 -148.4(3) . . . . ?
C10 O3 C9 C8 -175.9(3) . . . . ?
O2 C8 C9 O3 61.7(3) . . . . ?
C7 C8 C9 O3 178.6(2) . . . . ?
C9 O3 C10 C15 168.5(3) . . . . ?
C9 O3 C10 C11 -13.3(4) . . . . ?
O3 C10 C11 C12 -178.2(3) . . . . ?
C15 C10 C11 C12 0.0(5) . . . . ?
C10 C11 C12 C13 0.9(5) . . . . ?
C11 C12 C13 C14 -1.4(5) . . . . ?
C11 C12 C13 F1 179.3(3) . . . . ?
C12 C13 C14 C15 1.0(5) . . . . ?
F1 C13 C14 C15 -179.8(3) . . . . ?
C13 C14 C15 C10 0.0(5) . . . . ?
O3 C10 C15 C14 177.9(3) . . . . ?
C11 C10 C15 C14 -0.5(5) . . . . ?

loop_
_cod_related_entry_id
_cod_related_entry_database
_cod_related_entry_code
1 ChemSpider 7992487
